data_4114559
loop_
_publ_author_name
'Hong Yan'
'Alicia M. Beatty'
'Thomas P. Fehlner'

_publ_section_title
;
 Ruthenacarboranes from the Reaction of nido-1,2-(Cp*RuH)2B3H7with
 HC\\tbCCO2Me, Cp* = \h5-C5Me5. Hydrometalation, Alkyne Incorporation, and
 Functional Group Modification via Cooperative Metal-Boron Interactions
 within a Metallaborane Cluster Framework
;
_journal_name_full 'Journal of the American Chemical Society'
_journal_page_first 16367
_journal_page_last 16382
_journal_paper_doi 10.1021/ja038444t
_journal_volume 125
_journal_year 2003
_chemical_formula_sum 'C24 H42 B2 O Ru2'
_chemical_formula_weight 570.34
_chemical_name_systematic
; 
 ? 
;
_space_group_IT_number 14
_symmetry_cell_setting monoclinic
_symmetry_space_group_name_Hall '-P 2yn'
_symmetry_space_group_name_H-M 'P 1 21/n 1'
_atom_sites_solution_hydrogens 'geom, except difmap for B-H'
_atom_sites_solution_primary direct
_atom_sites_solution_secondary difmap
_audit_creation_method SHELXL-97
_cell_angle_alpha 90.00
_cell_angle_beta 95.6380(10)
_cell_angle_gamma 90.00
_cell_formula_units_Z 4
_cell_length_a 8.3722(4)
_cell_length_b 19.8606(8)
_cell_length_c 15.1043(6)
_cell_measurement_reflns_used 8421
_cell_measurement_temperature 100(2)
_cell_measurement_theta_max 30.50
_cell_measurement_theta_min 2.46
_cell_volume 2499.35(19)
_computing_cell_refinement 'Bruker SMART'
_computing_data_collection 'Bruker SMART'
_computing_data_reduction 'Bruker SHELXTL'
_computing_molecular_graphics 'Bruker SHELXTL'
_computing_publication_material 'Bruker SHELXTL'
_computing_structure_refinement 'SHELXL-97 (Sheldrick, 1997)'
_computing_structure_solution 'SHELXS-97 (Sheldrick, 1990)'
_diffrn_ambient_temperature 100(2)
_diffrn_measured_fraction_theta_full 0.998
_diffrn_measured_fraction_theta_max 0.998
_diffrn_measurement_device_type 'CCD area detector'
_diffrn_measurement_method 'phi and omega scans'
_diffrn_radiation_monochromator graphite
_diffrn_radiation_source 'fine-focus sealed tube'
_diffrn_radiation_type MoK\a
_diffrn_radiation_wavelength 0.71073
_diffrn_reflns_av_R_equivalents 0.0186
_diffrn_reflns_av_sigmaI/netI 0.0160
_diffrn_reflns_limit_h_max 11
_diffrn_reflns_limit_h_min -11
_diffrn_reflns_limit_k_max 28
_diffrn_reflns_limit_k_min -28
_diffrn_reflns_limit_l_max 21
_diffrn_reflns_limit_l_min -21
_diffrn_reflns_number 30819
_diffrn_reflns_theta_full 30.53
_diffrn_reflns_theta_max 30.53
_diffrn_reflns_theta_min 2.05
_exptl_absorpt_coefficient_mu 1.221
_exptl_absorpt_correction_T_max 1.0000
_exptl_absorpt_correction_T_min 0.9051
_exptl_absorpt_correction_type empirical
_exptl_absorpt_process_details SADABS
_exptl_crystal_colour orange
_exptl_crystal_density_diffrn 1.516
_exptl_crystal_description prism
_exptl_crystal_F_000 1168
_exptl_crystal_size_max 0.4
_exptl_crystal_size_mid 0.3
_exptl_crystal_size_min 0.2
_refine_diff_density_max 1.680
_refine_diff_density_min -0.926
_refine_diff_density_rms 0.085
_refine_ls_extinction_method none
_refine_ls_goodness_of_fit_ref 1.162
_refine_ls_hydrogen_treatment mixed
_refine_ls_matrix_type full
_refine_ls_number_parameters 304
_refine_ls_number_reflns 7617
_refine_ls_number_restraints 0
_refine_ls_restrained_S_all 1.162
_refine_ls_R_factor_all 0.0278
_refine_ls_R_factor_gt 0.0269
_refine_ls_shift/su_max 0.001
_refine_ls_shift/su_mean 0.000
_refine_ls_structure_factor_coef Fsqd
_refine_ls_weighting_details 'calc w=1/[\s^2^(Fo^2^)+(0.0215P)^2^+3.6392P] where P=(Fo^2^+2Fc^2^)/3'
_refine_ls_weighting_scheme calc
_refine_ls_wR_factor_gt 0.0644
_refine_ls_wR_factor_ref 0.0649
_reflns_number_gt 7407
_reflns_number_total 7617
_reflns_threshold_expression >2sigma(I)
_cod_data_source_file ja038444tsi20031103_015814_5.cif
_cod_data_source_block tf1302m
_cod_database_code 4114559

loop_
_symmetry_equiv_pos_as_xyz
'x, y, z'
'-x+1/2, y+1/2, -z+1/2'
'-x, -y, -z'
'x-1/2, -y-1/2, z-1/2'

loop_
_atom_site_label
_atom_site_type_symbol
_atom_site_fract_x
_atom_site_fract_y
_atom_site_fract_z
_atom_site_U_iso_or_equiv
_atom_site_adp_type
_atom_site_occupancy
_atom_site_symmetry_multiplicity
_atom_site_calc_flag
_atom_site_refinement_flags
Ru1 Ru 0.905350(18) 0.161936(7) 0.135909(9) 0.01478(4) Uani 1 1 d .
O1 O 0.9634(2) 0.39033(8) 0.20088(11) 0.0278(3) Uani 1 1 d .
C1 C 1.0894(2) 0.08628(10) 0.14631(14) 0.0197(4) Uani 1 1 d .
B1 B 0.7015(3) 0.23513(12) 0.17895(15) 0.0209(4) Uani 1 1 d .
H3 H 0.5800 0.2203 0.1881 0.026(7) Uiso 1 1 d R
H1 H 0.7946 0.1918 0.2201 0.033(8) Uiso 1 1 d R
H2 H 0.7089 0.2146 0.0946 0.053(10) Uiso 1 1 d R
Ru2 Ru 0.791390(18) 0.288791(7) 0.052652(9) 0.01462(4) Uani 1 1 d .
C2 C 1.0282(3) 0.09232(10) 0.05499(14) 0.0233(4) Uani 1 1 d .
B2 B 1.0318(3) 0.26977(11) 0.14434(15) 0.0202(4) Uani 1 1 d .
H6 H 1.1504 0.2804 0.1275 0.022(6) Uiso 1 1 d R
H4 H 1.0445 0.2195 0.1938 0.027(7) Uiso 1 1 d R
H5 H 0.9764 0.2399 0.0626 0.041(9) Uiso 1 1 d R
C3 C 0.8599(3) 0.07519(10) 0.04831(14) 0.0241(4) Uani 1 1 d .
C4 C 0.8184(2) 0.05883(10) 0.13511(14) 0.0209(4) Uani 1 1 d .
C5 C 0.9603(2) 0.06599(9) 0.19597(13) 0.0181(3) Uani 1 1 d .
C6 C 1.2589(3) 0.09706(13) 0.1855(2) 0.0384(6) Uani 1 1 d .
H6A H 1.3196 0.0551 0.1825 0.049(10) Uiso 1 1 d R
H6B H 1.2578 0.1106 0.2478 0.050(10) Uiso 1 1 d R
H6C H 1.3097 0.1324 0.1527 0.058(11) Uiso 1 1 d R
C7 C 1.1229(4) 0.10891(13) -0.0214(2) 0.0472(8) Uani 1 1 d .
H7A H 1.1657 0.0674 -0.0451 0.053(10) Uiso 1 1 d R
H7B H 1.2118 0.1391 -0.0014 0.070(13) Uiso 1 1 d R
H7C H 1.0521 0.1312 -0.0680 0.074(13) Uiso 1 1 d R
C8 C 0.7498(4) 0.06963(13) -0.03597(19) 0.0473(8) Uani 1 1 d .
H8A H 0.7556 0.0240 -0.0601 0.055(10) Uiso 1 1 d R
H8B H 0.7820 0.1022 -0.0796 0.065(12) Uiso 1 1 d R
H8C H 0.6395 0.0791 -0.0231 0.075(14) Uiso 1 1 d R
C9 C 0.6581(3) 0.03464(13) 0.1582(2) 0.0391(6) Uani 1 1 d .
H9A H 0.6525 -0.0144 0.1519 0.073(13) Uiso 1 1 d R
H9B H 0.5730 0.0554 0.1182 0.060(11) Uiso 1 1 d R
H9C H 0.6442 0.0470 0.2198 0.064(12) Uiso 1 1 d R
C10 C 0.9747(4) 0.04976(12) 0.29342(15) 0.0347(6) Uani 1 1 d .
H10A H 1.0005 0.0019 0.3022 0.073(13) Uiso 1 1 d R
H10B H 0.8729 0.0597 0.3176 0.052(10) Uiso 1 1 d R
H10C H 1.0602 0.0772 0.3242 0.052(10) Uiso 1 1 d R
C11 C 0.6542(3) 0.36129(12) 0.23003(16) 0.0307(5) Uani 1 1 d .
H11A H 0.5371 0.3487 0.2196 0.027(7) Uiso 1 1 d R
H11B H 0.6762 0.4018 0.2064 0.032(8) Uiso 1 1 d R
H11C H 0.6779 0.3632 0.2944 0.041(9) Uiso 1 1 d R
C12 C 0.7620(3) 0.30781(10) 0.19556(13) 0.0217(4) Uani 1 1 d .
C13 C 0.9207(3) 0.32376(10) 0.18142(13) 0.0222(4) Uani 1 1 d .
C14 C 1.1171(3) 0.41043(12) 0.18097(18) 0.0336(5) Uani 1 1 d .
H14A H 1.1274 0.4037 0.1186 0.033(8) Uiso 1 1 d R
H14B H 1.2002 0.3857 0.2116 0.040(9) Uiso 1 1 d R
H14C H 1.1317 0.4612 0.1997 0.048(9) Uiso 1 1 d R
C21 C 0.8487(2) 0.34620(10) -0.06429(13) 0.0185(3) Uani 1 1 d .
C22 C 0.7658(2) 0.28603(10) -0.09480(12) 0.0190(3) Uani 1 1 d .
C23 C 0.6094(2) 0.28715(10) -0.06400(13) 0.0197(4) Uani 1 1 d .
C24 C 0.5949(2) 0.34803(10) -0.01444(13) 0.0184(3) Uani 1 1 d .
C25 C 0.7426(2) 0.38491(9) -0.01543(12) 0.0177(3) Uani 1 1 d .
C26 C 1.0110(3) 0.36760(13) -0.08781(15) 0.0288(5) Uani 1 1 d .
H26A H 0.9988 0.3927 -0.1439 0.050(10) Uiso 1 1 d R
H26B H 1.0776 0.3277 -0.0946 0.050(10) Uiso 1 1 d R
H26C H 1.0624 0.3964 -0.0406 0.049(10) Uiso 1 1 d R
C27 C 0.8275(3) 0.23619(12) -0.15744(14) 0.0275(4) Uani 1 1 d .
H27A H 0.7950 0.2499 -0.2189 0.051(10) Uiso 1 1 d R
H27B H 0.7833 0.1916 -0.1467 0.050(10) Uiso 1 1 d R
H27C H 0.9449 0.2345 -0.1476 0.046(9) Uiso 1 1 d R
C28 C 0.4779(3) 0.23677(12) -0.08487(15) 0.0280(4) Uani 1 1 d .
H28A H 0.4159 0.2488 -0.1411 0.042(9) Uiso 1 1 d R
H28B H 0.4071 0.2366 -0.0369 0.041(9) Uiso 1 1 d R
H28C H 0.5248 0.1919 -0.0902 0.049(10) Uiso 1 1 d R
C29 C 0.4452(3) 0.37215(12) 0.02210(15) 0.0272(4) Uani 1 1 d .
H29A H 0.3800 0.3976 -0.0239 0.039(8) Uiso 1 1 d R
H29B H 0.4735 0.4012 0.0737 0.056(11) Uiso 1 1 d R
H29C H 0.3838 0.3334 0.0403 0.042(9) Uiso 1 1 d R
C30 C 0.7739(3) 0.45459(10) 0.02028(15) 0.0250(4) Uani 1 1 d .
H30A H 0.7401 0.4877 -0.0259 0.048(9) Uiso 1 1 d R
H30B H 0.8888 0.4600 0.0385 0.078(14) Uiso 1 1 d R
H30C H 0.7132 0.4616 0.0718 0.090(15) Uiso 1 1 d R

loop_
_atom_site_aniso_label
_atom_site_aniso_U_11
_atom_site_aniso_U_22
_atom_site_aniso_U_33
_atom_site_aniso_U_23
_atom_site_aniso_U_13
_atom_site_aniso_U_12
Ru1 0.01827(7) 0.01199(7) 0.01378(7) -0.00099(5) 0.00008(5) 0.00235(5)
O1 0.0379(9) 0.0182(7) 0.0264(8) -0.0037(6) -0.0009(6) -0.0037(6)
C1 0.0179(8) 0.0131(8) 0.0282(10) -0.0001(7) 0.0026(7) 0.0020(6)
B1 0.0265(11) 0.0195(10) 0.0175(9) 0.0002(7) 0.0061(8) 0.0053(8)
Ru2 0.01775(7) 0.01244(7) 0.01321(7) -0.00092(5) -0.00086(5) 0.00230(5)
C2 0.0359(11) 0.0134(8) 0.0224(9) 0.0017(7) 0.0118(8) 0.0060(7)
B2 0.0222(10) 0.0169(9) 0.0202(10) 0.0000(7) -0.0050(8) -0.0004(8)
C3 0.0346(11) 0.0151(8) 0.0209(9) -0.0044(7) -0.0052(8) 0.0064(8)
C4 0.0185(9) 0.0144(8) 0.0297(10) -0.0041(7) 0.0022(7) -0.0003(6)
C5 0.0246(9) 0.0118(8) 0.0180(8) -0.0001(6) 0.0022(7) -0.0001(6)
C6 0.0195(10) 0.0239(11) 0.0701(19) -0.0065(11) -0.0047(11) 0.0016(8)
C7 0.081(2) 0.0230(11) 0.0447(15) 0.0087(11) 0.0419(16) 0.0140(13)
C8 0.077(2) 0.0237(11) 0.0346(13) -0.0105(10) -0.0290(14) 0.0136(12)
C9 0.0230(11) 0.0255(11) 0.0706(19) -0.0078(12) 0.0138(11) -0.0055(9)
C10 0.0640(17) 0.0201(10) 0.0194(10) 0.0027(8) 0.0015(10) -0.0012(10)
C11 0.0464(14) 0.0198(10) 0.0265(10) -0.0019(8) 0.0065(10) 0.0075(9)
C12 0.0346(11) 0.0169(8) 0.0137(8) -0.0010(6) 0.0021(7) 0.0066(8)
C13 0.0356(11) 0.0139(8) 0.0155(8) -0.0023(6) -0.0054(7) 0.0009(7)
C14 0.0415(13) 0.0228(11) 0.0356(12) 0.0013(9) -0.0010(10) -0.0047(9)
C21 0.0185(8) 0.0207(9) 0.0160(8) 0.0028(6) 0.0000(6) 0.0014(7)
C22 0.0233(9) 0.0191(8) 0.0138(8) -0.0005(6) -0.0017(7) 0.0033(7)
C23 0.0226(9) 0.0191(9) 0.0163(8) 0.0024(6) -0.0037(7) -0.0013(7)
C24 0.0178(8) 0.0189(8) 0.0180(8) 0.0037(7) -0.0002(6) 0.0032(7)
C25 0.0210(8) 0.0147(8) 0.0169(8) 0.0020(6) -0.0011(6) 0.0022(6)
C26 0.0201(9) 0.0420(13) 0.0242(10) 0.0044(9) 0.0021(8) -0.0024(9)
C27 0.0385(12) 0.0269(10) 0.0165(9) -0.0035(8) 0.0006(8) 0.0087(9)
C28 0.0293(11) 0.0267(10) 0.0264(10) 0.0037(8) -0.0061(8) -0.0081(8)
C29 0.0212(9) 0.0343(12) 0.0267(10) 0.0057(9) 0.0054(8) 0.0081(8)
C30 0.0333(11) 0.0151(9) 0.0263(10) 0.0002(7) 0.0007(8) 0.0003(8)

loop_
_atom_type_symbol
_atom_type_description
_atom_type_scat_dispersion_real
_atom_type_scat_dispersion_imag
_atom_type_scat_source
C C 0.0033 0.0016 'International Tables Vol C Tables 4.2.6.8 and 6.1.1.4'
H H 0.0000 0.0000 'International Tables Vol C Tables 4.2.6.8 and 6.1.1.4'
B B 0.0013 0.0007 'International Tables Vol C Tables 4.2.6.8 and 6.1.1.4'
O O 0.0106 0.0060 'International Tables Vol C Tables 4.2.6.8 and 6.1.1.4'
Ru Ru -1.2594 0.8363 'International Tables Vol C Tables 4.2.6.8 and 6.1.1.4'

loop_
_geom_angle_atom_site_label_1
_geom_angle_atom_site_label_2
_geom_angle_atom_site_label_3
_geom_angle
C5 Ru1 C1 39.02(7)
C5 Ru1 C2 65.01(7)
C1 Ru1 C2 38.64(8)
C5 Ru1 C4 38.88(7)
C1 Ru1 C4 65.06(7)
C2 Ru1 C4 64.75(8)
C5 Ru1 C3 64.65(7)
C1 Ru1 C3 64.73(8)
C2 Ru1 C3 38.73(9)
C4 Ru1 C3 38.23(8)
C5 Ru1 B1 123.91(8)
C1 Ru1 B1 159.40(8)
C2 Ru1 B1 159.22(9)
C4 Ru1 B1 109.16(8)
C3 Ru1 B1 124.08(8)
C5 Ru1 B2 134.44(7)
C1 Ru1 B2 108.23(8)
C2 Ru1 B2 111.68(8)
C4 Ru1 B2 172.96(8)
C3 Ru1 B2 142.24(8)
B1 Ru1 B2 76.33(8)
C5 Ru1 Ru2 173.46(5)
C1 Ru1 Ru2 146.46(5)
C2 Ru1 Ru2 117.26(5)
C4 Ru1 Ru2 135.44(6)
C3 Ru1 Ru2 112.83(5)
B1 Ru1 Ru2 51.75(5)
B2 Ru1 Ru2 51.39(5)
C13 O1 C14 116.41(19)
C2 C1 C5 108.18(18)
C2 C1 C6 127.3(2)
C5 C1 C6 124.6(2)
C2 C1 Ru1 71.57(11)
C5 C1 Ru1 70.27(11)
C6 C1 Ru1 125.02(15)
C12 B1 Ru2 65.48(11)
C12 B1 Ru1 112.51(15)
Ru2 B1 Ru1 76.23(7)
C25 Ru2 C24 38.40(7)
C25 Ru2 C21 38.16(7)
C24 Ru2 C21 64.02(7)
C25 Ru2 C23 63.68(7)
C24 Ru2 C23 38.00(7)
C21 Ru2 C23 63.56(7)
C25 Ru2 C22 63.53(7)
C24 Ru2 C22 63.52(7)
C21 Ru2 C22 37.96(7)
C23 Ru2 C22 37.71(7)
C25 Ru2 C12 105.91(7)
C24 Ru2 C12 102.00(7)
C21 Ru2 C12 138.17(8)
C23 Ru2 C12 129.84(8)
C22 Ru2 C12 165.50(7)
C25 Ru2 C13 100.92(7)
C24 Ru2 C13 120.81(7)
C21 Ru2 C13 114.35(8)
C23 Ru2 C13 158.64(8)
C22 Ru2 C13 150.49(8)
C12 Ru2 C13 36.56(8)
C25 Ru2 B2 121.66(8)
C24 Ru2 B2 156.52(8)
C21 Ru2 B2 108.33(8)
C23 Ru2 B2 161.07(8)
C22 Ru2 B2 125.35(8)
C12 Ru2 B2 68.13(8)
C13 Ru2 B2 39.53(8)
C25 Ru2 B1 135.31(7)
C24 Ru2 B1 109.29(8)
C21 Ru2 B1 173.05(8)
C23 Ru2 B1 112.68(8)
C22 Ru2 B1 142.18(8)
C12 Ru2 B1 39.02(8)
C13 Ru2 B1 66.77(8)
B2 Ru2 B1 77.04(8)
C25 Ru2 Ru1 171.45(5)
C24 Ru2 Ru1 149.12(5)
C21 Ru2 Ru1 134.73(5)
C23 Ru2 Ru1 119.88(5)
C22 Ru2 Ru1 113.87(5)
C12 Ru2 Ru1 78.03(5)
C13 Ru2 Ru1 77.59(5)
B2 Ru2 Ru1 52.25(5)
B1 Ru2 Ru1 52.03(5)
C1 C2 C3 107.62(17)
C1 C2 C7 126.5(2)
C3 C2 C7 125.8(2)
C1 C2 Ru1 69.79(11)
C3 C2 Ru1 71.10(11)
C7 C2 Ru1 127.51(15)
C13 B2 Ru2 66.18(11)
C13 B2 Ru1 111.05(15)
Ru2 B2 Ru1 76.36(7)
C4 C3 C2 108.26(18)
C4 C3 C8 125.3(2)
C2 C3 C8 126.2(2)
C4 C3 Ru1 70.50(11)
C2 C3 Ru1 70.17(11)
C8 C3 Ru1 128.92(15)
C3 C4 C5 107.77(18)
C3 C4 C9 126.3(2)
C5 C4 C9 125.9(2)
C3 C4 Ru1 71.27(12)
C5 C4 Ru1 69.36(11)
C9 C4 Ru1 127.44(15)
C1 C5 C4 108.17(17)
C1 C5 C10 125.6(2)
C4 C5 C10 126.0(2)
C1 C5 Ru1 70.71(11)
C4 C5 Ru1 71.76(11)
C10 C5 Ru1 126.88(14)
C13 C12 C11 119.88(19)
C13 C12 B1 119.20(18)
C11 C12 B1 120.9(2)
C13 C12 Ru2 72.21(11)
C11 C12 Ru2 125.20(14)
B1 C12 Ru2 75.50(11)
O1 C13 C12 114.17(19)
O1 C13 B2 125.4(2)
C12 C13 B2 120.45(18)
O1 C13 Ru2 124.69(13)
C12 C13 Ru2 71.23(11)
B2 C13 Ru2 74.30(11)
C25 C21 C22 107.92(17)
C25 C21 C26 126.29(19)
C22 C21 C26 125.52(19)
C25 C21 Ru2 70.65(11)
C22 C21 Ru2 71.87(11)
C26 C21 Ru2 127.78(14)
C23 C22 C21 108.14(17)
C23 C22 C27 126.84(19)
C21 C22 C27 124.60(19)
C23 C22 Ru2 71.00(11)
C21 C22 Ru2 70.17(11)
C27 C22 Ru2 130.26(14)
C22 C23 C24 108.08(17)
C22 C23 C28 126.69(19)
C24 C23 C28 125.1(2)
C22 C23 Ru2 71.29(11)
C24 C23 Ru2 70.07(11)
C28 C23 Ru2 127.70(14)
C23 C24 C25 107.85(17)
C23 C24 C29 125.44(19)
C25 C24 C29 126.35(19)
C23 C24 Ru2 71.93(11)
C25 C24 Ru2 70.76(10)
C29 C24 Ru2 128.31(14)
C21 C25 C24 108.01(17)
C21 C25 C30 125.83(19)
C24 C25 C30 125.90(18)
C21 C25 Ru2 71.18(11)
C24 C25 Ru2 70.84(11)
C30 C25 Ru2 128.20(14)

loop_
_geom_bond_atom_site_label_1
_geom_bond_atom_site_label_2
_geom_bond_distance
Ru1 C5 2.1409(19)
Ru1 C1 2.1468(19)
Ru1 C2 2.170(2)
Ru1 C4 2.173(2)
Ru1 C3 2.183(2)
Ru1 B1 2.381(2)
Ru1 B2 2.387(2)
Ru1 Ru2 2.9332(2)
O1 C13 1.393(2)
O1 C14 1.408(3)
C1 C2 1.428(3)
C1 C5 1.432(3)
C1 C6 1.499(3)
B1 C12 1.542(3)
B1 Ru2 2.372(2)
Ru2 C25 2.1876(18)
Ru2 C24 2.1888(19)
Ru2 C21 2.1947(19)
Ru2 C23 2.2133(19)
Ru2 C22 2.2171(19)
Ru2 C12 2.2287(19)
Ru2 C13 2.2413(19)
Ru2 B2 2.359(2)
C2 C3 1.444(3)
C2 C7 1.499(3)
B2 C13 1.559(3)
C3 C4 1.426(3)
C3 C8 1.501(3)
C4 C5 1.436(3)
C4 C9 1.499(3)
C5 C10 1.500(3)
C11 C12 1.519(3)
C12 C13 1.402(3)
C21 C25 1.433(3)
C21 C22 1.435(3)
C21 C26 1.499(3)
C22 C23 1.432(3)
C22 C27 1.496(3)
C23 C24 1.433(3)
C23 C28 1.498(3)
C24 C25 1.439(3)
C24 C29 1.497(3)
C25 C30 1.499(3)
